data_7245055
loop_
_publ_author_name
'Nicholas, Aaron D.'
'Garman, Leah C.'
'Albano, Nicolina'
'Cahill, Chris'

_publ_section_title
;
 Insight on noncovalent interactions and orbital constructs in
 low-dimensional antimony halide perovskites
;
_journal_name_full 'Physical Chemistry Chemical Physics'
_journal_paper_doi 10.1039/D2CP01996E
_journal_year 2022
_chemical_formula_moiety 'C5 H6 N, Br4 Sb'
_chemical_formula_sum 'C5 H6 Br4 N Sb'
_chemical_formula_weight 521.50
_chemical_name_common C5H6NSbBr4
_space_group_crystal_system triclinic
_space_group_IT_number 2
_space_group_name_Hall '-P 1'
_space_group_name_H-M_alt 'P -1'
_atom_sites_solution_hydrogens geom
_audit_update_record
;
2021-03-11 deposited with the CCDC.	2022-06-06 downloaded from the CCDC.
;
_cell_angle_alpha 84.957(7)
_cell_angle_beta 89.797(9)
_cell_angle_gamma 84.688(9)
_cell_formula_units_Z 2
_cell_length_a 7.592(2)
_cell_length_b 8.6466(18)
_cell_length_c 8.775(2)
_cell_measurement_reflns_used 541
_cell_measurement_temperature 100.(2)
_cell_measurement_theta_max 23.1490
_cell_measurement_theta_min 2.3236
_cell_volume 571.3(2)
_computing_cell_refinement 'APEX3 v2019.1-0 (Bruker AXS)'
_computing_data_collection 'Bruker Instrument Service vV6.2.12'
_computing_data_reduction 'SAINT V8.40A (Bruker Nano, Inc., 2019)'
_computing_molecular_graphics 'shelXle (C.B. Huebschle, rev 958)'
_computing_structure_refinement 'SHELXL-2018/3 (Sheldrick, 2018)'
_computing_structure_solution 'SHELXT 2014/5 (Sheldrick, 2014)'
_diffrn_ambient_temperature 100.(2)
_diffrn_detector_area_resol_mean 7.3910
_diffrn_measured_fraction_theta_full 0.999
_diffrn_measured_fraction_theta_max 0.999
_diffrn_measurement_device_type 'Bruker D8 QUEST'
_diffrn_measurement_method '\f and \w scans'
_diffrn_radiation_monochromator 'multilayer mirror'
_diffrn_radiation_type 'Mo K\a'
_diffrn_radiation_wavelength 0.71073
_diffrn_reflns_av_R_equivalents 0.0619
_diffrn_reflns_av_unetI/netI 0.0383
_diffrn_reflns_limit_h_max 10
_diffrn_reflns_limit_h_min -10
_diffrn_reflns_limit_k_max 11
_diffrn_reflns_limit_k_min -11
_diffrn_reflns_limit_l_max 11
_diffrn_reflns_limit_l_min -11
_diffrn_reflns_number 20795
_diffrn_reflns_theta_full 28.30
_diffrn_reflns_theta_max 28.30
_diffrn_reflns_theta_min 2.33
_diffrn_source 'microfocus sealed tube'
_diffrn_source_type 'Incoatec I\mS 3.0'
_exptl_absorpt_coefficient_mu 16.347
_exptl_absorpt_correction_T_max 0.75
_exptl_absorpt_correction_T_min 0.51
_exptl_absorpt_correction_type multi-scan
_exptl_absorpt_process_details
;
Krause, L., Herbst-Irmer, R., Sheldrick, G. M., Stalke, D. (2015).
"Comparison of silver and molybdenum microfocus X-ray sources for
single-crystal structure determination"
J. Appl. Cryst. 48, 3-10.
doi:10.1107/S1600576714022985
;
_exptl_crystal_colour 'clear intense yellow'
_exptl_crystal_density_diffrn 3.031
_exptl_crystal_density_method 'not measured'
_exptl_crystal_description Plate
_exptl_crystal_F_000 468
_exptl_crystal_size_max 0.204
_exptl_crystal_size_mid 0.102
_exptl_crystal_size_min 0.082
_refine_diff_density_max 1.097
_refine_diff_density_min -1.081
_refine_ls_extinction_method none
_refine_ls_goodness_of_fit_ref 1.054
_refine_ls_hydrogen_treatment constr
_refine_ls_matrix_type full
_refine_ls_number_parameters 100
_refine_ls_number_reflns 2850
_refine_ls_number_restraints 0
_refine_ls_restrained_S_all 1.054
_refine_ls_R_factor_all 0.0395
_refine_ls_R_factor_gt 0.0287
_refine_ls_shift/su_max 0.001
_refine_ls_shift/su_mean 0.000
_refine_ls_structure_factor_coef Fsqd
_refine_ls_weighting_details 'w=1/[\s^2^(Fo^2^)+(0.0239P)^2^+0.9436P] where P=(Fo^2^+2Fc^2^)/3'
_refine_ls_weighting_scheme calc
_refine_ls_wR_factor_gt 0.0595
_refine_ls_wR_factor_ref 0.0626
_reflns_number_gt 2408
_reflns_number_total 2850
_reflns_threshold_expression 'I > 2\s(I)'
_cod_data_source_file d2cp01996e2.cif
_cod_data_source_block Cmpd4_LCG1_89_A_2
_cod_depositor_comments
;
The following automatic conversions were performed:

data item '_exptl_absorpt_correction_type' value 'Multi-Scan' was
changed to 'multi-scan' in accordance with the
/home/data/users/saulius/crontab/automatic-downloads/rss-feeds/RSC/lib/dictionaries/cif_core.dic
dictionary named 'cif_core.dic' version 2.4.2 last updated on
2011-04-26.

Automatic conversion script
Id: cif_fix_values 7556 2019-12-06 15:28:31Z antanas 
;
_cod_original_cell_volume 571.3(3)
_cod_database_code 7245055

loop_
_space_group_symop_operation_xyz
'x, y, z'
'-x, -y, -z'

loop_
_atom_site_type_symbol
_atom_site_label
_atom_site_fract_x
_atom_site_fract_y
_atom_site_fract_z
_atom_site_U_iso_or_equiv
_atom_site_adp_type
_atom_site_calc_flag
_atom_site_refinement_flags_adp
_atom_site_refinement_flags_occupancy
_atom_site_refinement_flags_posn
_atom_site_occupancy
_atom_site_disorder_assembly
_atom_site_disorder_group
Sb Sb1 0.25348(4) 0.41093(3) 0.91365(3) 0.01370(8) Uani d . . . 1 . .
Br Br1 0.37616(6) 0.39008(5) 0.64119(5) 0.02058(11) Uani d . . . 1 . .
Br Br2 -0.08403(6) 0.54305(5) 0.76921(5) 0.01800(11) Uani d . . . 1 . .
Br Br3 0.12385(6) 0.14742(5) 0.92961(5) 0.01974(11) Uani d . . . 1 . .
Br Br4 0.55232(6) 0.26784(5) 1.04674(5) 0.01992(11) Uani d . . . 1 . .
C C1 0.7229(6) 0.0658(6) 0.7111(5) 0.0241(11) Uani d . . . 1 . .
H H1 0.690131 0.044285 0.814854 0.029 Uiso calc U . R 1 . .
C C2 0.7042(6) -0.0404(6) 0.6074(6) 0.0254(11) Uani d . . . 1 . .
H H2 0.659532 -0.137222 0.638726 0.031 Uiso calc U . R 1 . .
C C3 0.7512(6) -0.0059(6) 0.4546(6) 0.0257(11) Uani d . . . 1 . .
H H3 0.73831 -0.078374 0.381065 0.031 Uiso calc U . R 1 . .
C C4 0.8167(6) 0.1353(6) 0.4127(5) 0.0239(11) Uani d . . . 1 . .
H H4 0.847583 0.161495 0.309239 0.029 Uiso calc U . R 1 . .
C C5 0.8370(6) 0.2380(6) 0.5213(6) 0.0241(11) Uani d . . . 1 . .
H H5 0.885343 0.334061 0.494283 0.029 Uiso calc U . R 1 . .
N N1 0.7880(5) 0.2007(4) 0.6646(4) 0.0201(8) Uani d . . . 1 . .
H H6 0.799008 0.26838 0.732406 0.024 Uiso calc U . R 1 . .

loop_
_atom_site_aniso_label
_atom_site_aniso_U_11
_atom_site_aniso_U_22
_atom_site_aniso_U_33
_atom_site_aniso_U_12
_atom_site_aniso_U_13
_atom_site_aniso_U_23
Sb1 0.01539(15) 0.01289(15) 0.01333(14) -0.00338(11) 0.00072(11) -0.00196(11)
Br1 0.0240(2) 0.0212(2) 0.0158(2) 0.00078(19) 0.00525(18) -0.00033(18)
Br2 0.0218(2) 0.0176(2) 0.0147(2) -0.00079(18) 0.00014(17) -0.00250(17)
Br3 0.0242(2) 0.0152(2) 0.0205(2) -0.00809(18) -0.00415(18) 0.00130(18)
Br4 0.0201(2) 0.0169(2) 0.0229(2) -0.00200(18) -0.00450(18) -0.00189(19)
C1 0.027(3) 0.024(3) 0.019(2) 0.008(2) 0.000(2) 0.005(2)
C2 0.023(3) 0.020(3) 0.034(3) -0.004(2) 0.002(2) -0.001(2)
C3 0.023(3) 0.031(3) 0.024(3) -0.003(2) -0.002(2) -0.013(2)
C4 0.023(3) 0.030(3) 0.018(2) -0.002(2) -0.002(2) -0.001(2)
C5 0.026(3) 0.021(3) 0.024(2) 0.000(2) -0.007(2) 0.001(2)
N1 0.029(2) 0.0158(19) 0.0153(19) 0.0043(16) -0.0055(16) -0.0073(16)

loop_
_atom_type_symbol
_atom_type_description
_atom_type_scat_dispersion_real
_atom_type_scat_dispersion_imag
_atom_type_scat_source
C C 0.0033 0.0016 'International Tables Vol C Tables 4.2.6.8 and 6.1.1.4'
H H 0.0000 0.0000 'International Tables Vol C Tables 4.2.6.8 and 6.1.1.4'
Br Br -0.2901 2.4595 'International Tables Vol C Tables 4.2.6.8 and 6.1.1.4'
N N 0.0061 0.0033 'International Tables Vol C Tables 4.2.6.8 and 6.1.1.4'
Sb Sb -0.5866 1.5461 'International Tables Vol C Tables 4.2.6.8 and 6.1.1.4'

loop_
_geom_angle_atom_site_label_1
_geom_angle_atom_site_label_2
_geom_angle_atom_site_label_3
_geom_angle_site_symmetry_1
_geom_angle_site_symmetry_3
_geom_angle
_geom_angle_publ_flag
Br3 Sb1 Br1 . . 94.659(19) ?
Br3 Sb1 Br4 . . 88.91(2) ?
Br1 Sb1 Br4 . . 93.09(2) ?
Br3 Sb1 Br2 . . 86.59(2) ?
Br1 Sb1 Br2 . . 87.16(2) ?
Br4 Sb1 Br2 . . 175.494(17) ?
N1 C1 C2 . . 119.1(4) ?
N1 C1 H1 . . 120.5 ?
C2 C1 H1 . . 120.5 ?
C1 C2 C3 . . 119.6(5) ?
C1 C2 H2 . . 120.2 ?
C3 C2 H2 . . 120.2 ?
C4 C3 C2 . . 118.9(5) ?
C4 C3 H3 . . 120.6 ?
C2 C3 H3 . . 120.6 ?
C5 C4 C3 . . 119.8(5) ?
C5 C4 H4 . . 120.1 ?
C3 C4 H4 . . 120.1 ?
N1 C5 C4 . . 119.1(5) ?
N1 C5 H5 . . 120.5 ?
C4 C5 H5 . . 120.5 ?
C5 N1 C1 . . 123.5(4) ?
C5 N1 H6 . . 118.2 ?
C1 N1 H6 . . 118.2 ?

loop_
_geom_bond_atom_site_label_1
_geom_bond_atom_site_label_2
_geom_bond_site_symmetry_2
_geom_bond_distance
_geom_bond_publ_flag
Sb1 Br3 . 2.5569(7) ?
Sb1 Br1 . 2.5779(8) ?
Sb1 Br4 . 2.6995(8) ?
Sb1 Br2 . 2.9502(9) ?
C1 N1 . 1.339(6) ?
C1 C2 . 1.365(7) ?
C1 H1 . 0.95 ?
C2 C3 . 1.400(7) ?
C2 H2 . 0.95 ?
C3 C4 . 1.380(7) ?
C3 H3 . 0.95 ?
C4 C5 . 1.377(7) ?
C4 H4 . 0.95 ?
C5 N1 . 1.331(6) ?
C5 H5 . 0.95 ?
N1 H6 . 0.88 ?
